data_7216598
loop_
_publ_author_name
'Rodr&#xFFFD;guez-Mart&#xFFFD;n, Yolanda'
'Sanchiz, Joaqu&#xFFFD;n'
'Ruiz-P&#xFFFD;rez, Catalina'
'Lloret, Francesc'
'Julve, Miguel'

_publ_section_title
;
 Alternating cationic?anionic layers in the [Mii(H2O)6][Cuii(mal)2(H2O)]
 complexes linked through hydrogen bonds (M = Mn, Co, Ni, Cu and Zn; H2mal
 = malonic acid)
;
_journal_issue 107
_journal_name_full CrystEngComm
_journal_page_first 631
_journal_paper_doi 10.1039/b206728e
_journal_volume 4
_journal_year 2002
_chemical_formula_sum 'C3 H10 Cu O8'
_chemical_formula_weight 237.65
_chemical_name_systematic
;
?
;
_space_group_IT_number 2
_symmetry_space_group_name_Hall '-P 1'
_symmetry_space_group_name_H-M 'P -1'
_atom_sites_solution_hydrogens geom
_atom_sites_solution_primary direct
_atom_sites_solution_secondary difmap
_audit_creation_method SHELXL-97
_cell_angle_alpha 106.53(3)
_cell_angle_beta 99.52(3)
_cell_angle_gamma 93.85(3)
_cell_formula_units_Z 2
_cell_length_a 5.2410(10)
_cell_length_b 7.5840(15)
_cell_length_c 10.219(2)
_cell_measurement_temperature 293(2)
_cell_volume 381.22(15)
_computing_structure_refinement 'SHELXL-97 (Sheldrick, 1997)'
_diffrn_ambient_temperature 293(2)
_diffrn_measured_fraction_theta_full 1.000
_diffrn_measured_fraction_theta_max 1.000
_diffrn_radiation_monochromator graphite
_diffrn_radiation_source 'fine-focus sealed tube'
_diffrn_radiation_type MoK\a
_diffrn_radiation_wavelength 0.71073
_diffrn_reflns_av_R_equivalents 0.0188
_diffrn_reflns_av_sigmaI/netI 0.0146
_diffrn_reflns_limit_h_max 7
_diffrn_reflns_limit_h_min 0
_diffrn_reflns_limit_k_max 10
_diffrn_reflns_limit_k_min -10
_diffrn_reflns_limit_l_max 14
_diffrn_reflns_limit_l_min -14
_diffrn_reflns_number 2445
_diffrn_reflns_theta_full 29.96
_diffrn_reflns_theta_max 29.96
_diffrn_reflns_theta_min 2.82
_exptl_absorpt_coefficient_mu 2.875
_exptl_crystal_colour blue
_exptl_crystal_density_diffrn 2.070
_exptl_crystal_density_method 'not measured'
_exptl_crystal_F_000 242
_exptl_crystal_size_max 1
_exptl_crystal_size_mid 0.46
_exptl_crystal_size_min 0.26
_refine_diff_density_max 2.327
_refine_diff_density_min -2.510
_refine_diff_density_rms 0.232
_refine_ls_extinction_coef 0.092(11)
_refine_ls_extinction_expression Fc^*^=kFc[1+0.001xFc^2^\l^3^/sin(2\q)]^-1/4^
_refine_ls_extinction_method SHELXL
_refine_ls_goodness_of_fit_ref 1.046
_refine_ls_hydrogen_treatment mixed
_refine_ls_matrix_type full
_refine_ls_number_parameters 153
_refine_ls_number_reflns 2222
_refine_ls_number_restraints 0
_refine_ls_restrained_S_all 1.046
_refine_ls_R_factor_all 0.0526
_refine_ls_R_factor_gt 0.0498
_refine_ls_shift/su_max 0.084
_refine_ls_shift/su_mean 0.009
_refine_ls_structure_factor_coef Fsqd
_refine_ls_weighting_details 'calc w=1/[\s^2^(Fo^2^)+(0.0940P)^2^+0.4417P] where P=(Fo^2^+2Fc^2^)/3'
_refine_ls_weighting_scheme calc
_refine_ls_wR_factor_gt 0.1257
_refine_ls_wR_factor_ref 0.1285
_reflns_number_gt 2030
_reflns_number_total 2222
_reflns_threshold_expression >2sigma(I)
_cod_data_source_file b206728e.txt
_cod_data_source_block Compound_4
_cod_original_cell_volume 381.22(13)
_cod_database_code 7216598

loop_
_symmetry_equiv_pos_as_xyz
'x, y, z'
'-x, -y, -z'

loop_
_atom_site_label
_atom_site_type_symbol
_atom_site_fract_x
_atom_site_fract_y
_atom_site_fract_z
_atom_site_U_iso_or_equiv
_atom_site_adp_type
_atom_site_occupancy
_atom_site_symmetry_multiplicity
_atom_site_calc_flag
_atom_site_refinement_flags
Cu1 Cu 0.0000 0.0000 0.5000 0.01584(17) Uani 1 2 d S
Cu2 Cu 0.0000 0.0000 0.0000 0.01721(17) Uani 1 2 d S
C1 C 0.1295(4) -0.3670(3) 0.3770(2) 0.0168(4) Uani 1 1 d .
C2 C -0.1489(5) -0.4161(3) 0.2980(3) 0.0245(5) Uani 1 1 d .
C3 C -0.2867(4) -0.2714(3) 0.2488(2) 0.0165(4) Uani 1 1 d .
O1 O 0.2025(3) -0.2060(2) 0.4630(2) 0.0230(4) Uani 1 1 d .
O2 O 0.2768(4) -0.4899(3) 0.3592(2) 0.0264(4) Uani 1 1 d .
O3 O -0.2394(3) -0.1008(2) 0.32115(17) 0.0181(3) Uani 1 1 d .
O4 O -0.4518(4) -0.3257(3) 0.13892(19) 0.0241(4) Uani 1 1 d .
O1W O 0.2232(4) -0.1031(3) -0.1375(2) 0.0233(4) Uani 1 1 d .
O2W O -0.1773(4) 0.1033(3) -0.1394(2) 0.0224(4) Uani 1 1 d .
O3W O 0.3193(4) 0.2687(3) 0.0997(2) 0.0249(4) Uani 1 1 d .
O4W O 0.2930(4) 0.1559(3) 0.3887(2) 0.0230(4) Uani 1 1 d .
H31W H 0.348(12) 0.343(9) 0.038(6) 0.067(16) Uiso 1 1 d .
H32W H 0.306(7) 0.356(5) 0.178(4) 0.018(8) Uiso 1 1 d .
H11W H 0.247(11) -0.049(8) -0.199(6) 0.056(14) Uiso 1 1 d .
H12W H 0.358(8) -0.148(5) -0.127(4) 0.024(9) Uiso 1 1 d .
H22W H -0.220(7) 0.023(5) -0.217(4) 0.015(7) Uiso 1 1 d .
H21W H -0.303(10) 0.176(7) -0.136(5) 0.050(13) Uiso 1 1 d .
H21C H -0.161(9) -0.519(7) 0.223(5) 0.040(11) Uiso 1 1 d .
H22C H -0.250(10) -0.459(7) 0.358(5) 0.047(12) Uiso 1 1 d .
H41W H 0.427(11) 0.160(8) 0.429(6) 0.052(14) Uiso 1 1 d .
H42W H 0.267(11) 0.253(9) 0.384(6) 0.064(16) Uiso 1 1 d .

loop_
_atom_site_aniso_label
_atom_site_aniso_U_11
_atom_site_aniso_U_22
_atom_site_aniso_U_33
_atom_site_aniso_U_23
_atom_site_aniso_U_13
_atom_site_aniso_U_12
Cu1 0.0173(2) 0.0105(2) 0.0171(2) 0.00189(15) -0.00086(15) 0.00384(14)
Cu2 0.0164(2) 0.0170(2) 0.0194(3) 0.00735(17) 0.00229(15) 0.00460(15)
C1 0.0172(10) 0.0124(9) 0.0205(10) 0.0053(8) 0.0022(8) 0.0024(7)
C2 0.0210(11) 0.0108(9) 0.0366(13) 0.0054(9) -0.0055(9) 0.0012(8)
C3 0.0163(9) 0.0135(9) 0.0197(10) 0.0052(7) 0.0027(8) 0.0022(7)
O1 0.0196(8) 0.0133(7) 0.0290(9) -0.0005(6) -0.0040(7) 0.0047(6)
O2 0.0235(9) 0.0153(8) 0.0371(10) 0.0047(7) 0.0004(7) 0.0077(6)
O3 0.0220(8) 0.0118(7) 0.0186(7) 0.0041(6) -0.0006(6) 0.0027(6)
O4 0.0255(9) 0.0195(8) 0.0220(8) 0.0027(6) -0.0036(7) 0.0020(7)
O1W 0.0229(9) 0.0228(9) 0.0290(9) 0.0126(7) 0.0082(7) 0.0078(7)
O2W 0.0232(9) 0.0239(9) 0.0208(8) 0.0085(7) 0.0006(7) 0.0084(7)
O3W 0.0303(9) 0.0183(8) 0.0253(9) 0.0064(7) 0.0046(7) 0.0004(7)
O4W 0.0221(9) 0.0182(8) 0.0274(9) 0.0083(7) -0.0008(7) 0.0012(7)

loop_
_atom_type_symbol
_atom_type_description
_atom_type_scat_dispersion_real
_atom_type_scat_dispersion_imag
_atom_type_scat_source
C C 0.0033 0.0016 'International Tables Vol C Tables 4.2.6.8 and 6.1.1.4'
H H 0.0000 0.0000 'International Tables Vol C Tables 4.2.6.8 and 6.1.1.4'
O O 0.0106 0.0060 'International Tables Vol C Tables 4.2.6.8 and 6.1.1.4'
Cu Cu 0.3201 1.2651 'International Tables Vol C Tables 4.2.6.8 and 6.1.1.4'

loop_
_geom_angle_atom_site_label_1
_geom_angle_atom_site_label_2
_geom_angle_atom_site_label_3
_geom_angle
_geom_angle_site_symmetry_1
_geom_angle_site_symmetry_3
O1 Cu1 O1 180.00(12) 2_556 .
O1 Cu1 O3 92.67(8) 2_556 2_556
O1 Cu1 O3 87.33(8) . 2_556
O1 Cu1 O3 87.33(8) 2_556 .
O1 Cu1 O3 92.67(8) . .
O3 Cu1 O3 180.0 2_556 .
O2W Cu2 O2W 180.00(10) . 2
O2W Cu2 O1W 93.66(8) . 2
O2W Cu2 O1W 86.34(8) 2 2
O2W Cu2 O1W 86.34(8) . .
O2W Cu2 O1W 93.66(8) 2 .
O1W Cu2 O1W 180.00(10) 2 .
O2W Cu2 O3W 92.70(8) . .
O2W Cu2 O3W 87.30(8) 2 .
O1W Cu2 O3W 91.12(8) 2 .
O1W Cu2 O3W 88.88(8) . .
O2W Cu2 O3W 87.30(8) . 2
O2W Cu2 O3W 92.70(8) 2 2
O1W Cu2 O3W 88.88(8) 2 2
O1W Cu2 O3W 91.12(8) . 2
O3W Cu2 O3W 180.00(7) . 2
O2 C1 O1 122.3(2) . .
O2 C1 C2 117.9(2) . .
O1 C1 C2 119.8(2) . .
C3 C2 C1 119.4(2) . .
C3 C2 H21C 108(3) . .
C1 C2 H21C 110(3) . .
C3 C2 H22C 109(3) . .
C1 C2 H22C 106(3) . .
H21C C2 H22C 103(4) . .
O4 C3 O3 122.0(2) . .
O4 C3 C2 117.5(2) . .
O3 C3 C2 120.4(2) . .
C1 O1 Cu1 127.22(15) . .
C3 O3 Cu1 126.00(15) . .
Cu2 O1W H11W 120(4) . .
Cu2 O1W H12W 130(3) . .
H11W O1W H12W 101(4) . .
Cu2 O2W H22W 111(2) . .
Cu2 O2W H21W 131(3) . .
H22W O2W H21W 105(4) . .
Cu2 O3W H31W 116(4) . .
Cu2 O3W H32W 121(2) . .
H31W O3W H32W 102(4) . .
H41W O4W H42W 110(6) . .

loop_
_geom_bond_atom_site_label_1
_geom_bond_atom_site_label_2
_geom_bond_distance
_geom_bond_site_symmetry_2
Cu1 O1 1.9311(18) 2_556
Cu1 O1 1.9311(18) .
Cu1 O3 1.9536(19) 2_556
Cu1 O3 1.9536(19) .
Cu2 O2W 1.9500(19) .
Cu2 O2W 1.9500(19) 2
Cu2 O1W 1.998(2) 2
Cu2 O1W 1.998(2) .
Cu2 O3W 2.406(2) .
Cu2 O3W 2.406(2) 2
C1 O2 1.243(3) .
C1 O1 1.275(3) .
C1 C2 1.512(3) .
C2 C3 1.510(3) .
C2 H21C 0.92(5) .
C2 H22C 0.98(5) .
C3 O4 1.244(3) .
C3 O3 1.278(3) .
O1W H11W 0.86(6) .
O1W H12W 0.81(4) .
O2W H22W 0.83(4) .
O2W H21W 0.89(5) .
O3W H31W 0.98(6) .
O3W H32W 0.90(4) .
O4W H41W 0.75(6) .
O4W H42W 0.77(7) .
